data_2007348
loop_
_publ_author_name
'Kl\"ufers, Peter'
'Mayer, Peter'

_publ_section_title
;
 A Star-Shaped Heptanuclear Tetramine Cadmium(II) Complex
;
_journal_issue 6
_journal_name_full 'Acta Crystallographica Section C'
_journal_page_first 722
_journal_page_last 725
_journal_paper_doi 10.1107/S0108270197019355
_journal_volume 54
_journal_year 1998
_chemical_formula_iupac '[Cd7 (C6 H18 N4)12] (Cl O4)14'
_chemical_formula_moiety 'Cd 7, 12(C6 H18 N4), 14(Cl O4)'
_chemical_formula_sum 'C72 H216 Cd7 Cl14 N48 O56'
_chemical_formula_weight 3933.99
_chemical_name_systematic
;
Dodekakis{tris(2-aminoethyl)amin}heptacadmium(II)-perchlorate
;
_space_group_IT_number 148
_symmetry_cell_setting trigonal
_symmetry_space_group_name_Hall '-R 3'
_symmetry_space_group_name_H-M 'R -3 :H'
_cell_angle_alpha 90.00
_cell_angle_beta 90.00
_cell_angle_gamma 120.00
_cell_formula_units_Z 3
_cell_length_a 24.580(2)
_cell_length_b 24.580(2)
_cell_length_c 21.5609(11)
_cell_measurement_reflns_used 5000
_cell_measurement_temperature 210(3)
_cell_measurement_theta_max 27.9
_cell_measurement_theta_min 2.1
_cell_volume 11281.4(14)
_computing_cell_refinement 'Stoe (1997) IPDS system'
_computing_data_collection 'Stoe (1997) IPDS system'
_computing_data_reduction 'Stoe (1997) IPDS system'
_computing_molecular_graphics 'ORTEPIII (Burnett & Johnson, 1996) and SCHAKAL (Keller, 1995)'
_computing_publication_material 'PLATON (1995 version; Spek, 1990)'
_computing_structure_refinement 'SHELXL92 (Sheldrick, 1992)'
_computing_structure_solution 'SHELXS86 (Sheldrick, 1986)'
_diffrn_ambient_temperature 210(3)
_diffrn_measurement_device 'Stoe IPDS'
_diffrn_measurement_method 'area detector'
_diffrn_radiation_monochromator graphite
_diffrn_radiation_source 'fine-focus sealed tube'
_diffrn_radiation_type MoK\a
_diffrn_radiation_wavelength 0.71069
_diffrn_reflns_av_R_equivalents 0.029
_diffrn_reflns_av_sigmaI/netI 0.0159
_diffrn_reflns_limit_h_max 32
_diffrn_reflns_limit_h_min -32
_diffrn_reflns_limit_k_max 32
_diffrn_reflns_limit_k_min -32
_diffrn_reflns_limit_l_max 25
_diffrn_reflns_limit_l_min -25
_diffrn_reflns_number 49405
_diffrn_reflns_theta_max 27.88
_diffrn_reflns_theta_min 2.12
_diffrn_standards_number none
_exptl_absorpt_coefficient_mu 1.316
_exptl_absorpt_correction_T_max 0.817
_exptl_absorpt_correction_T_min 0.705
_exptl_absorpt_correction_type 'numerical (Stoe, 1997)'
_exptl_crystal_colour colourless
_exptl_crystal_density_diffrn 1.7372(2)
_exptl_crystal_density_method 'not measured'
_exptl_crystal_description 'irregularly shaped'
_exptl_crystal_F_000 6018
_exptl_crystal_size_max 0.33
_exptl_crystal_size_mid 0.20
_exptl_crystal_size_min 0.11
_refine_diff_density_max '2.125 e \%A^-3^ (0.746\%A from Cd2)'
_refine_diff_density_min -1.016
_refine_ls_extinction_method none
_refine_ls_goodness_of_fit_all 1.049
_refine_ls_goodness_of_fit_obs 1.118
_refine_ls_hydrogen_treatment constr
_refine_ls_matrix_type full
_refine_ls_number_parameters 346
_refine_ls_number_reflns 5649
_refine_ls_number_restraints 17
_refine_ls_restrained_S_all 1.048
_refine_ls_restrained_S_obs 1.117
_refine_ls_R_factor_all 0.045
_refine_ls_R_factor_obs .037
_refine_ls_shift/esd_max 0.001
_refine_ls_shift/esd_mean 0.000
_refine_ls_structure_factor_coef Fsqd
_refine_ls_weighting_details 'w = 1/[\s^2^(Fo^2^)+(0.0525P)^2^+54.9603P] where P = (Fo^2^+2Fc^2^)/3'
_refine_ls_weighting_scheme calc
_refine_ls_wR_factor_all 0.098
_refine_ls_wR_factor_obs .095
_reflns_number_observed 4696
_reflns_number_total 5649
_reflns_observed_criterion >2sigma(I)
_cod_data_source_file ln1016.cif
_cod_data_source_block cd
_cod_depositor_comments
;
The following automatic conversions were performed:

'_refine_ls_weighting_scheme' value 'calc w =
1/[\s^2^(Fo^2^)+(0.0525P)^2^+54.9603P] where P = (Fo^2^+2Fc^2^)/3'
was changed to 'calc'. New tag '_refine_ls_weighting_details' was
created. The value of the new tag was set to 'w =
1/[\s^2^(Fo^2^)+(0.0525P)^2^+54.9603P] where P = (Fo^2^+2Fc^2^)/3'.

Automatic conversion script
Id: cif_fix_values 3143 2015-03-26 13:38:13Z robertas 
;
_cod_original_cell_volume 11281.4(12)
_cod_original_sg_symbol_H-M 'R -3'
_cod_database_code 2007348

loop_
_symmetry_equiv_pos_as_xyz
'x, y, z'
'-y, x-y, z'
'-x+y, -x, z'
'x+2/3, y+1/3, z+1/3'
'-y+2/3, x-y+1/3, z+1/3'
'-x+y+2/3, -x+1/3, z+1/3'
'x+1/3, y+2/3, z+2/3'
'-y+1/3, x-y+2/3, z+2/3'
'-x+y+1/3, -x+2/3, z+2/3'
'-x, -y, -z'
'y, -x+y, -z'
'x-y, x, -z'
'-x+2/3, -y+1/3, -z+1/3'
'y+2/3, -x+y+1/3, -z+1/3'
'x-y+2/3, x+1/3, -z+1/3'
'-x+1/3, -y+2/3, -z+2/3'
'y+1/3, -x+y+2/3, -z+2/3'
'x-y+1/3, x+2/3, -z+2/3'

loop_
_atom_site_aniso_label
_atom_site_aniso_U_11
_atom_site_aniso_U_22
_atom_site_aniso_U_33
_atom_site_aniso_U_12
_atom_site_aniso_U_13
_atom_site_aniso_U_23
Cd1 .01606(14) .01606(14) .0208(3) .00803(7) .000 .000
Cd2 .02569(12) .02440(12) .02325(15) .01560(9) -.00349(8) -.00444(8)
N1 .0213(12) .0231(12) .031(2) .0092(10) -.0035(10) -.0035(10)
N2 .0317(14) .0321(14) .035(2) .0165(12) -.0016(12) -.0035(12)
N3 .0335(14) .0236(12) .037(2) .0162(11) -.0033(12) -.0004(11)
N4 .0269(12) .0160(11) .0229(15) .0092(9) .0011(10) .0003(9)
C1 .0243(15) .0260(15) .036(2) .0100(12) .0051(12) .0015(13)
C2 .0239(14) .0286(15) .025(2) .0130(12) .0062(11) .0046(12)
C3 .033(2) .0178(13) .031(2) .0093(12) -.0078(13) .0018(11)
C4 .033(2) .0212(14) .035(2) .0089(13) -.0105(14) .0013(13)
C5 .0289(15) .0263(14) .032(2) .0164(12) -.0005(12) -.0037(12)
C6 .0254(15) .032(2) .035(2) .0131(13) -.0028(13) .0010(13)
N5 .043(2) .046(2) .024(2) .0293(14) -.0058(12) -.0016(12)
N6 .042(2) .051(2) .030(2) .033(2) .0093(12) .0038(13)
N7 .0255(13) .0300(13) .037(2) .0147(11) .0077(11) .0042(11)
N8 .0217(11) .0230(11) .0242(14) .0131(10) .0023(9) .0022(9)
C7 .0278(15) .0230(14) .036(2) .0147(12) .0046(13) .0067(12)
C8 .034(2) .032(2) .023(2) .0170(13) -.0035(12) -.0056(12)
C9 .039(2) .039(2) .033(2) .028(2) .0000(14) .0044(14)
C10 .028(2) .047(2) .041(2) .024(2) .0159(14) .015(2)
C11 .038(2) .035(2) .023(2) .0236(15) .0071(13) .0005(13)
C12 .0197(14) .034(2) .040(2) .0131(12) -.0006(12) .0040(14)
Cl1 .0252(3) .0318(4) .0354(5) .0161(3) -.0008(3) -.0002(3)
O1 .0415(14) .052(2) .059(2) .0349(13) -.0067(12) -.0045(13)
O2 .0380(14) .061(2) .046(2) .0254(13) .0107(12) .0149(14)
O3 .057(2) .088(3) .055(2) .037(2) -.022(2) -.026(2)
O4 .048(2) .0373(15) .087(3) .0256(13) .021(2) .0181(15)
Cl2 .0332(4) .0332(4) .0268(8) .0166(2) .000 .000
O5 .050(2) .050(2) .027(3) .0251(8) .000 .000
O6 .043(2) .054(2) .047(2) .0113(13) -.0109(13) -.0071(14)
Cl3 .0427(5) .0325(4) .0312(5) .0094(4) -.0009(3) -.0026(3)

loop_
_atom_site_label
_atom_site_fract_x
_atom_site_fract_y
_atom_site_fract_z
_atom_site_U_iso_or_equiv
_atom_site_thermal_displace_type
_atom_site_calc_flag
_atom_site_refinement_flags
_atom_site_occupancy
_atom_site_disorder_group
_atom_site_type_symbol
Cd1 .3333 .6667 .1667 .01764(11) Uani d S 1 . Cd
Cd2 .206457(10) .277005(10) .166004(10) .02308(8) Uani d . 1 . Cd
N1 .24782(12) .60342(12) .09703(14) .0261(5) Uani d . 1 . N
H711 .2137(11) .6064(2) .1096(4) .040(2) Uiso calc R 1 . H
H712 .2589(4) .6214(6) .0584(12) .040(2) Uiso calc R 1 . H
N2 .02949(13) .40143(13) .11934(14) .0325(6) Uani d . 1 . N
H721 .0689(12) .4319(9) .1404(6) .040(2) Uiso calc R 1 . H
H722 .0242(2) .3590(12) .1245(2) .040(2) Uiso calc R 1 . H
N3 .19766(13) .35720(12) .10942(14) .0304(6) Uani d . 1 . N
H731 .1759(7) .3682(4) .1326(8) .040(2) Uiso calc R 1 . H
H732 .2353(12) .3896(11) .10731(15) .040(2) Uiso calc R 1 . H
N4 .14584(12) .43448(11) .04548(13) .0226(5) Uani d . 1 . N
C1 .08210(14) .40452(15) .0195(2) .0298(7) Uani d . 1 . C
H11 .0658(5) .3597(13) .0183(2) .040(2) Uiso calc R 1 . H
H12 .0850(2) .4186(4) -.0228(13) .040(2) Uiso calc R 1 . H
C2 .18176(14) .40833(14) .0156(2) .0260(6) Uani d . 1 . C
H21 .2260(13) .4392(9) .0172(2) .040(2) Uiso calc R 1 . H
H22 .1696(4) .3998(3) -.0275(13) .040(2) Uiso calc R 1 . H
C3 .1772(2) .50357(13) .0400(2) .0287(7) Uani d . 1 . C
H31 .1465(9) .5165(4) .0434(2) .040(2) Uiso calc R 1 . H
H32 .1965(6) .5161(4) .0000(12) .040(2) Uiso calc R 1 . H
C4 .2270(2) .53612(14) .0901(2) .0318(7) Uani d . 1 . C
H41 .2108(5) .5159(6) .1281(12) .040(2) Uiso calc R 1 . H
H42 .2619(11) .5319(2) .0804(3) .040(2) Uiso calc R 1 . H
C5 .17103(15) .34762(14) .0468(2) .0278(6) Uani d . 1 . C
H51 .1273(13) .3191(9) .0491(2) .040(2) Uiso calc R 1 . H
H52 .1891(5) .3292(6) .0218(8) .040(2) Uiso calc R 1 . H
C6 .03446(15) .4165(2) .0536(2) .0317(7) Uani d . 1 . C
H61 .0472(4) .4626(13) .0487(2) .040(2) Uiso calc R 1 . H
H62 -.0085(12) .3904(7) .0335(6) .040(2) Uiso calc R 1 . H
N5 .21387(15) .20170(14) .23244(15) .0350(6) Uani d . 1 . N
H751 .2521(12) .2194(6) .2505(6) .040(2) Uiso calc R 1 . H
H752 .1845(9) .1886(4) .2625(10) .040(2) Uiso calc R 1 . H
N6 .10731(14) .24568(15) .2113(2) .0366(7) Uani d . 1 . N
H761 .1111(2) .2502(2) .2490(14) .040(2) Uiso calc R 1 . H
H762 .0937(5) .2677(8) .1981(5) .040(2) Uiso calc R 1 . H
N7 .26249(13) .26592(13) .08047(14) .0303(6) Uani d . 1 . N
H771 .2715(3) .2966(10) .0529(9) .040(2) Uiso calc R 1 . H
H772 .2989(12) .2703(2) .0942(5) .040(2) Uiso calc R 1 . H
N8 .13718(11) .17258(11) .12210(12) .0221(5) Uani d . 1 . N
C7 .14389(14) .12306(14) .1549(2) .0281(7) Uani d . 1 . C
H71 .14336(15) .0958(9) .1266(9) .040(2) Uiso calc R 1 . H
H72 .1105(11) .1017(7) .1800(8) .040(2) Uiso calc R 1 . H
C8 .15579(15) .1786(2) .0565(2) .0290(7) Uani d . 1 . C
H81 .1440(4) .2072(8) .0351(6) .040(2) Uiso calc R 1 . H
H82 .1325(7) .1365(12) .0361(6) .040(2) Uiso calc R 1 . H
C9 .2039(2) .1482(2) .1935(2) .0337(7) Uani d . 1 . C
H91 .2011(2) .1138(10) .2207(8) .040(2) Uiso calc R 1 . H
H92 .2408(11) .1619(4) .1651(8) .040(2) Uiso calc R 1 . H
C10 .0629(2) .1792(2) .1964(2) .0365(8) Uani d . 1 . C
H101 .0214(13) .1712(3) .2005(2) .040(2) Uiso calc R 1 . H
H102 .0685(2) .1532(8) .2247(9) .040(2) Uiso calc R 1 . H
C11 .2263(2) .2044(2) .0492(2) .0297(7) Uani d . 1 . C
H111 .2369(4) .1762(9) .0662(5) .040(2) Uiso calc R 1 . H
H112 .2365(4) .2088(2) .0074(13) .040(2) Uiso calc R 1 . H
C12 .07316(14) .1634(2) .1304(2) .0314(7) Uani d . 1 . C
H121 .0426(9) .1204(13) .1213(3) .040(2) Uiso calc R 1 . H
H122 .0670(2) .1897(8) .1015(9) .040(2) Uiso calc R 1 . H
Cl1 .27285(3) .04548(4) .11238(4) .0300(2) Uani d . 1 . Cl
O1 .22271(12) .05626(14) .0956(2) .0454(7) Uani d . 1 . O
O2 .31608(13) .06117(15) .06115(14) .0483(7) Uani d . 1 . O
O3 .3042(2) .0791(2) .1669(2) .0660(10) Uani d . 1 . O
O4 .24671(14) -.02137(13) .1231(2) .0554(8) Uani d . 1 . O
Cl2 .0000 .0000 .27305(7) .0311(3) Uani d S 1 . Cl
O5 .0000 .0000 .2065(2) .0424(11) Uani d S 1 . O
O6 .05815(14) .05138(14) .2961(2) .0536(8) Uani d . 1 . O
Cl3 .19067(4) .24016(4) .40447(4) .0397(2) Uani d D 1 . Cl
O71 .1826(8) .1871(4) .4419(6) .0499(8) Uiso d PD .44(2) . O
O72 .1673(16) .1752(6) .4233(19) .0499(8) Uiso d PD .17(2) . O
O73 .1910(15) .1811(8) .4088(17) .0499(8) Uiso d PD .128(12) . O
O74 .160(3) .1800(13) .372(2) .0499(8) Uiso d PD .053(7) . O
O75 .1405(10) .213(2) .4505(11) .0499(8) Uiso d PD .093(9) . O
O81 .1586(4) .2334(10) .3457(2) .0499(8) Uiso d PD .56(2) . O
O82 .1645(9) .2587(15) .3534(9) .0499(8) Uiso d PD .17(2) . O
O83 .1515(6) .2092(12) .3505(6) .0499(8) Uiso d PD .28(2) . O
O91 .2514(2) .2514(3) .3817(3) .0499(8) Uiso d PD .518(8) . O
O92 .1765(8) .2805(7) .4427(6) .0499(8) Uiso d PD .251(8) . O
O93 .2447(5) .2999(3) .4229(6) .0499(8) Uiso d PD .271(8) . O
O94 .1620(16) .1882(10) .4485(11) .0499(8) Uiso d PD .16(2) . O
O95 .25896(14) .2792(7) .4050(8) .0499(8) Uiso d PD .221(8) . O
O96 .1446(4) .2418(7) .4461(4) .0499(8) Uiso d PD .313(9) . O
O97 .2132(10) .2972(6) .4413(9) .0499(8) Uiso d PD .204(11) . O
O98 .1997(10) .3024(4) .4172(12) .0499(8) Uiso d PD .178(11) . O

loop_
_atom_type_symbol
_atom_type_description
_atom_type_scat_dispersion_real
_atom_type_scat_dispersion_imag
_atom_type_scat_source
C C .0033 .0016 'International Tables Vol C Tables 4.2.6.8 and 6.1.1.4'
H H .0000 .0000 'International Tables Vol C Tables 4.2.6.8 and 6.1.1.4'
Cd Cd -.8075 1.2024 'International Tables Vol C Tables 4.2.6.8 and 6.1.1.4'
Cl Cl .1484 .1585 'International Tables Vol C Tables 4.2.6.8 and 6.1.1.4'
N N .0061 .0033 'International Tables Vol C Tables 4.2.6.8 and 6.1.1.4'
O O .0106 .0060 'International Tables Vol C Tables 4.2.6.8 and 6.1.1.4'

loop_
_geom_angle_atom_site_label_1
_geom_angle_atom_site_label_2
_geom_angle_atom_site_label_3
_geom_angle_site_symmetry_1
_geom_angle_site_symmetry_3
_geom_angle
_geom_angle_publ_flag
N1 Cd1 N1 3_565 15 180.0 ?
N1 Cd1 N1 3_565 13_565 94.64(10) ?
N1 Cd1 N1 15 13_565 85.36(10) ?
N1 Cd1 N1 3_565 . 85.36(10) ?
N1 Cd1 N1 15 . 94.64(10) ?
N1 Cd1 N1 13_565 . 180.0 ?
N1 Cd1 N1 3_565 14_455 94.63(10) ?
N1 Cd1 N1 15 14_455 85.36(10) ?
N1 Cd1 N1 13_565 14_455 85.37(10) ?
N1 Cd1 N1 . 14_455 94.63(10) ?
N1 Cd1 N1 3_565 2_665 85.37(10) ?
N1 Cd1 N1 15 2_665 94.64(10) ?
N1 Cd1 N1 13_565 2_665 94.64(10) ?
N1 Cd1 N1 . 2_665 85.36(10) ?
N1 Cd1 N1 14_455 2_665 180.0 ?
N6 Cd2 N2 . 15 116.29(11) ?
N6 Cd2 N7 . . 146.79(11) ?
N2 Cd2 N7 15 . 96.57(10) ?
N6 Cd2 N3 . . 88.64(10) ?
N2 Cd2 N3 15 . 84.85(10) ?
N7 Cd2 N3 . . 89.73(10) ?
N6 Cd2 N5 . . 88.04(11) ?
N2 Cd2 N5 15 . 92.10(10) ?
N7 Cd2 N5 . . 95.81(10) ?
N3 Cd2 N5 . . 173.96(10) ?
N6 Cd2 N8 . . 75.88(10) y
N2 Cd2 N8 15 . 160.89(9) ?
N7 Cd2 N8 . . 73.85(9) y
N3 Cd2 N8 . . 111.11(9) ?
N5 Cd2 N8 . . 72.91(9) y
O3 Cl1 O1 . . 111.6(2) ?
O3 Cl1 O2 . . 111.4(2) ?
O1 Cl1 O2 . . 110.1(2) ?
O3 Cl1 O4 . . 109.3(2) ?
O1 Cl1 O4 . . 108.4(2) ?
O2 Cl1 O4 . . 105.9(2) ?
O5 Cl2 O6 . 2 110.13(15) ?
O5 Cl2 O6 . 3 110.12(15) ?
O6 Cl2 O6 2 3 108.81(15) ?
O5 Cl2 O6 . . 110.13(15) ?
O6 Cl2 O6 2 . 108.8(2) ?
O6 Cl2 O6 3 . 108.8(2) ?
C4 N1 Cd1 . . 119.2(2) ?
C6 N2 Cd2 . 14_455 112.3(2) ?
C5 N3 Cd2 . . 123.2(2) ?
C1 N4 C2 . . 109.6(2) ?
C1 N4 C3 . . 111.0(2) ?
C2 N4 C3 . . 112.6(2) ?
N4 C1 C6 . . 116.5(3) ?
N4 C2 C5 . . 112.5(3) ?
N4 C3 C4 . . 111.5(3) ?
N1 C4 C3 . . 113.4(3) ?
N3 C5 C2 . . 113.7(3) ?
N2 C6 C1 . . 113.1(3) ?
C9 N5 Cd2 . . 107.6(2) ?
C10 N6 Cd2 . . 109.9(2) ?
C11 N7 Cd2 . . 112.4(2) ?
C8 N8 C12 . . 112.5(3) ?
C8 N8 C7 . . 112.5(2) ?
C12 N8 C7 . . 111.2(2) ?
C8 N8 Cd2 . . 104.4(2) ?
C12 N8 Cd2 . . 104.0(2) ?
C7 N8 Cd2 . . 111.7(2) ?
N8 C7 C9 . . 114.0(3) ?
N8 C8 C11 . . 111.8(3) ?
N5 C9 C7 . . 111.6(3) ?
N6 C10 C12 . . 111.1(3) ?
N7 C11 C8 . . 110.8(2) ?
N8 C12 C10 . . 111.7(3) ?

loop_
_geom_bond_atom_site_label_1
_geom_bond_atom_site_label_2
_geom_bond_site_symmetry_2
_geom_bond_distance
_geom_bond_publ_flag
Cd1 N1 3_565 2.413(3) ?
Cd1 N1 15 2.413(3) ?
Cd1 N1 13_565 2.413(3) ?
Cd1 N1 . 2.413(3) y
Cd1 N1 14_455 2.413(3) ?
Cd1 N1 2_665 2.413(3) ?
Cd2 N6 . 2.369(3) y
Cd2 N2 15 2.377(3) y
Cd2 N7 . 2.397(3) y
Cd2 N3 . 2.418(3) y
Cd2 N5 . 2.418(3) y
Cd2 N8 . 2.452(2) y
N1 C4 . 1.474(4) ?
N1 H711 . .92(3) ?
N1 H712 . .92(3) ?
N2 C6 . 1.455(5) ?
N2 Cd2 14_455 2.377(3) ?
N2 H721 . .99(3) ?
N2 H722 . .99(3) ?
N3 C5 . 1.466(4) ?
N3 H731 . .87(3) ?
N3 H732 . .87(3) ?
N4 C1 . 1.469(4) ?
N4 C2 . 1.475(4) ?
N4 C3 . 1.478(4) ?
C1 C6 . 1.532(5) ?
C1 H11 . .97(3) ?
C1 H12 . .97(3) ?
C2 C5 . 1.535(4) ?
C2 H21 . .97(3) ?
C2 H22 . .97(3) ?
C3 C4 . 1.525(4) ?
C3 H31 . .96(3) ?
C3 H32 . .96(3) ?
C4 H41 . .94(3) ?
C4 H42 . .94(3) ?
C5 H51 . .95(3) ?
C5 H52 . .95(3) ?
C6 H61 . 1.02(3) ?
C6 H62 . 1.02(3) ?
N5 C9 . 1.473(5) ?
N5 H751 . .90(3) ?
N5 H752 . .90(3) ?
N6 C10 . 1.477(5) ?
N6 H761 . .82(3) ?
N6 H762 . .82(3) ?
N7 C11 . 1.480(4) ?
N7 H771 . .90(3) ?
N7 H772 . .90(3) ?
N8 C8 . 1.471(4) ?
N8 C12 . 1.484(4) ?
N8 C7 . 1.486(4) ?
C7 C9 . 1.530(5) ?
C7 H71 . .90(3) ?
C7 H72 . .90(3) ?
C8 C11 . 1.526(4) ?
C8 H81 . 1.00(3) ?
C8 H82 . 1.00(3) ?
C9 H91 . 1.00(3) ?
C9 H92 . 1.00(3) ?
C10 C12 . 1.530(5) ?
C10 H101 . .94(3) ?
C10 H102 . .94(3) ?
C11 H111 . .93(3) ?
C11 H112 . .93(3) ?
C12 H121 . .96(3) ?
C12 H122 . .96(3) ?
Cl1 O3 . 1.421(3) ?
Cl1 O1 . 1.431(2) ?
Cl1 O2 . 1.445(3) ?
Cl1 O4 . 1.453(3) ?
Cl2 O5 . 1.435(5) ?
Cl2 O6 2 1.442(3) ?
Cl2 O6 3 1.442(3) ?
Cl2 O6 . 1.442(3) ?
Cl3 O81 . 1.458(2) ?
Cl3 O83 . 1.458(2) ?
Cl3 O92 . 1.458(2) ?
Cl3 O97 . 1.458(2) ?
Cl3 O93 . 1.458(2) ?
Cl3 O98 . 1.459(2) ?
Cl3 O95 . 1.459(2) ?
Cl3 O73 . 1.459(2) ?
Cl3 O72 . 1.459(2) ?
Cl3 O74 . 1.459(2) ?
Cl3 O94 . 1.459(2) ?
Cl3 O82 . 1.459(2) ?

loop_
_geom_hbond_atom_site_label_D
_geom_hbond_atom_site_label_H
_geom_hbond_atom_site_label_A
_geom_hbond_site_symmetry_A
_geom_hbond_distance_DH
_geom_hbond_distance_HA
_geom_hbond_distance_DA
_geom_hbond_angle_DHA
N1 H712 O6 8_554 .92(2) 2.34(2) 3.256(5) 173.9(12)
N2 H722 O4 2 .99(2) 2.20(2) 3.184(5) 171.2(9)
N5 H751 O2 13 .90(3) 2.15(3) 3.034(5) 166.2(12)
N6 H762 O4 2 .817(16) 2.407(14) 3.089(6) 141.7(14)
N7 H771 O2 12 .90(2) 2.576(19) 3.333(4) 142.5(17)
N7 H772 O3 13 .90(3) 2.37(2) 3.204(6) 153.7(12)

loop_
_geom_torsion_atom_site_label_1
_geom_torsion_atom_site_label_2
_geom_torsion_atom_site_label_3
_geom_torsion_atom_site_label_4
_geom_torsion
C8 N8 C7 C9 99.4(3)
C12 N8 C7 C9 -133.3(3)
C12 N8 C8 C11 165.4(3)
C7 N8 C8 C11 -68.0(3)
N8 C7 C9 N5 47.6(4)
N8 C8 C11 N7 -57.2(4)
C8 N8 C12 C10 -160.8(3)
C7 N8 C12 C10 71.9(3)
N6 C10 C12 N8 61.4(4)
